data_4114982
loop_
_publ_author_name
'Akikazu Matsumoto'
'Toshihiro Tanaka'
'Takashi Tsubouchi'
'Kohji Tashiro'
'Seishi Saragai'
'Shinsuke Nakamoto'

_publ_section_title
;
 Crystal Engineering for Topochemical Polymerization of Muconic Esters
 Using Halogen-Halogen and CH/\p Interactions as Weak Intermolecular
 Interactions
;
_journal_name_full 'Journal of the American Chemical Society'
_journal_page_first 8891
_journal_page_last 8902
_journal_paper_doi 10.1021/ja0205333
_journal_volume 124
_journal_year 2002
_chemical_compound_source 'Local laboratory'
_chemical_formula_sum 'C20 H16 Cl2 O4'
_chemical_formula_weight 391.25
_space_group_IT_number 14
_symmetry_cell_setting monoclinic
_symmetry_space_group_name_Hall '-P 2ybc'
_symmetry_space_group_name_H-M 'P 1 21/c 1'
_atom_type_scat_source 'D.Waasmaier&A.Kirfel,Acta Cryst.1995,A51, 416-431'
_cell_angle_alpha 90.000(0)
_cell_angle_beta 93.712(1)
_cell_angle_gamma 90.000(0)
_cell_formula_units_Z 2
_cell_length_a 5.6290(57)
_cell_length_b 5.1220(58)
_cell_length_c 32.0820(248)
_cell_measurement_reflns_used 4998
_cell_measurement_temperature 298
_cell_measurement_theta_max 20.36
_cell_measurement_theta_min 1
_cell_volume 923.0(16)
_computing_data_collection KappaCCD
_computing_data_reduction maXus
_computing_molecular_graphics maXus
_computing_publication_material maXus
_computing_structure_refinement maXus
_computing_structure_solution maXus
_diffrn_measurement_device KappaCCD
_diffrn_radiation_type xray
_diffrn_radiation_wavelength 0.71073
_diffrn_reflns_limit_h_max 6
_diffrn_reflns_limit_h_min 0
_diffrn_reflns_limit_k_max 6
_diffrn_reflns_limit_k_min 0
_diffrn_reflns_limit_l_max 36
_diffrn_reflns_limit_l_min -36
_diffrn_reflns_number 1543
_diffrn_reflns_theta_max 20.36
_exptl_absorpt_coefficient_mu 0.374
_exptl_absorpt_correction_type none
_exptl_crystal_colour Colourless
_exptl_crystal_density_diffrn 1.408
_exptl_crystal_density_meas ?
_exptl_crystal_description Plate
_exptl_crystal_size_max 0.2
_exptl_crystal_size_mid 0.2
_exptl_crystal_size_min 0.1
_refine_diff_density_max 0.36
_refine_diff_density_min -0.33
_refine_ls_extinction_method none
_refine_ls_goodness_of_fit_obs 1.763
_refine_ls_hydrogen_treatment noref
_refine_ls_number_parameters 118
_refine_ls_number_reflns 425
_refine_ls_R_factor_obs 0.0808
_refine_ls_shift/esd_max 0.0009
_refine_ls_shift/esd_mean 0.0002
_refine_ls_structure_factor_coef F^2^
_refine_ls_weighting_scheme 'Count statistics'
_refine_ls_wR_factor_obs 0.0795
_reflns_number_observed 425
_reflns_number_total 1370
_reflns_observed_criterion refl_observed_if_I_>_1.00_sigma(I)
_cod_data_source_file ja0205333_s3.cif
_cod_data_source_block zz-4-rt
_cod_depositor_comments
;
The following automatic conversions were performed:

'_exptl_crystal_density_meas' value 'none' was changed to '?' - the
value is perceived as not measured.

Automatic conversion script
Id: cif_fix_values 3008 2015-01-20 13:52:24Z robertas 
;
_cod_original_cell_volume 923.04(37)
_cod_original_sg_symbol_H-M 'P 21/c'
_cod_original_formula_sum 'C20 H16 O4 Cl2'
_cod_database_code 4114982

loop_
_symmetry_equiv_pos_as_xyz
+X,+Y,+Z
-X,-Y,-Z
-X,+Y+0.5,-Z+0.5
+X,-Y+0.5,+Z+0.5

loop_
_atom_site_aniso_label
_atom_site_aniso_U_11
_atom_site_aniso_U_22
_atom_site_aniso_U_33
_atom_site_aniso_U_12
_atom_site_aniso_U_13
_atom_site_aniso_U_23
Cl1 0.074(4) 0.099(5) 0.093(3) -.011(4) 0.008(3) 0.004(4)
O2 0.07(1) 0.11(1) 0.08(1) -.03(1) 0.009(9) 0.02(1)
O3 0.06(1) 0.15(2) 0.09(1) -.02(1) -.01(1) 0.032(8)
C4 0.05(2) 0.10(2) 0.12(2) -.04(2) 0.02(2) -.02(2)
C5 0.08(2) 0.08(2) 0.06(2) -.01(2) 0.02(1) -.01(1)
C6 0.05(2) 0.12(2) 0.09(2) 0.01(2) -.04(1) -.02(2)
C7 0.04(2) 0.15(3) 0.08(2) 0.00(2) -.01(1) 0.00(2)
C8 0.05(2) 0.13(2) 0.08(2) -.02(2) -.01(1) -.02(2)
C9 0.06(2) 0.10(2) 0.10(1) -.01(1) 0.00(1) 0.01(2)
C10 0.07(2) 0.12(3) 0.05(2) 0.01(2) -.01(1) 0.00(1)
C11 0.04(2) 0.13(3) 0.09(2) 0.05(2) -.02(2) 0.01(2)
C12 0.05(2) 0.10(2) 0.11(2) -.02(1) 0.02(1) 0.04(1)
C13 0.06(2) 0.13(2) 0.09(2) -.01(2) -.03(1) 0.03(2)

loop_
_atom_site_label
_atom_site_fract_x
_atom_site_fract_y
_atom_site_fract_z
_atom_site_U_iso_or_equiv
_atom_site_occupancy
_atom_site_thermal_displace_type
Cl1 0.9243(9) 0.955(1) 0.7855(1) 0.089(4) 1.00 Uij
O2 0.563(3) 0.055(3) 0.9149(5) 0.09(1) 1.00 Uij
O3 0.260(3) -0.209(3) 0.9330(4) 0.10(1) 1.00 Uij
C4 0.453(3) 0.419(5) 0.822(1) 0.09(2) 1.00 Uij
C5 0.773(5) 0.710(4) 0.8143(7) 0.07(2) 1.00 Uij
C6 0.563(5) 0.612(5) 0.7984(6) 0.09(2) 1.00 Uij
C7 0.758(5) 0.453(5) 0.8752(6) 0.09(2) 1.00 Uij
C8 0.878(4) 0.646(5) 0.8524(8) 0.09(2) 1.00 Uij
C9 0.607(3) -0.423(4) 0.9971(6) 0.08(2) 1.00 Uij
C10 0.548(5) 0.348(5) 0.8605(8) 0.08(2) 1.00 Uij
C11 0.458(5) -0.128(6) 0.9372(7) 0.09(2) 1.00 Uij
C12 0.639(4) -0.234(4) 0.9684(7) 0.09(2) 1.00 Uij
C13 0.403(4) 0.142(5) 0.8816(8) 0.10(2) 1.00 Uij
H4 0.31(2) 0.34(2) 0.811(3) 0.1(2) 1.00 Uiso
H6 0.50(4) 0.68(3) 0.772(6) 0.10(9) 1.00 Uiso
H7 0.84(4) 0.40(5) 0.901(7) 0.1(1) 1.00 Uiso
H9 0.74(3) -0.48(4) 1.015(6) 0.10(7) 1.00 Uiso
H12 0.8(1) -0.2(1) 0.97(2) 0.(2) 1.00 Uiso
H13A 0.26(2) 0.22(2) 0.890(3) 0.1(1) 1.00 Uiso
H13B 0.37(6) 0.01(6) 0.862(8) 0.1(1) 1.00 Uiso
H8 1.02(6) 0.73(5) 0.864(7) 0.1(1) 1.00 Uiso

loop_
_geom_angle_atom_site_label_1
_geom_angle_atom_site_label_2
_geom_angle_atom_site_label_3
_geom_angle
_geom_angle_site_symmetry_1
C11 O2 C13 110.2(18) .
C6 C4 C10 120.9(22) .
C6 C5 C8 124.6(22) .
C4 C6 C5 117.3(21) .
C8 C7 C10 121.9(21) .
C5 C8 C7 115.7(21) .
C9 C9 C12 128.1(18) 2_657
C4 C10 C7 119.5(23) .
O2 C11 O3 128.6(23) .
O2 C11 C12 108.2(22) .
O3 C11 C12 123.1(24) .
C9 C12 C11 127.3(20) .
C6 C4 H4 118.9(73) .
C10 C4 H4 120.1(73) .
C4 C6 H6 125.8(117) .
C5 C6 H6 116.9(117) .
C8 C7 H7 116.3(145) .
C10 C7 H7 121.8(146) .
C5 C8 H8 123.5(153) .
C7 C8 H8 120.8(152) .
C9 C9 H9 110.9(118) 2_657
C12 C9 H9 120.7(117) .
C9 C12 H12 110.2(354) .
C11 C12 H12 122.4(352) .
O2 C13 H13A 115.1(60) .
O2 C13 H13B 112.0(184) .
H13A C13 H13B 109.5(213) .

loop_
_geom_bond_atom_site_label_1
_geom_bond_atom_site_label_2
_geom_bond_distance
_geom_bond_site_symmetry_2
O2 C11 1.34(4) .
O2 C13 1.42(3) .
O3 C11 1.19(4) .
C4 C6 1.41(4) .
C4 C10 1.36(4) .
C5 C6 1.35(4) .
C5 C8 1.36(4) .
C7 C8 1.43(4) .
C7 C10 1.35(4) .
C9 C9 1.47(3) 2_657
C9 C12 1.35(3) .
C11 C12 1.48(4) .
C4 H4 0.96(13) .
C6 H6 0.96(20) .
C7 H7 0.96(23) .
C8 H8 0.96(32) .
C9 H9 0.96(19) .
C12 H12 0.96(62) .
C13 H13A 0.96(11) .
C13 H13B 0.96(30) .

loop_
_geom_contact_atom_site_label_1
_geom_contact_atom_site_label_2
_geom_contact_distance
_geom_contact_site_symmetry_1
_geom_contact_site_symmetry_2
O2 C8 3.46(3) 1_555 1_545
O3 C8 3.34(3) 1_555 1_445
O3 C9 2.99(2) 1_555 2_647
O3 H9 2.3(2) 1_555 2_647
O3 H8 2.5(3) 1_555 1_445
C4 C8 3.64(3) 1_555 1_455
C5 C10 3.84(3) 1_555 1_565
C5 C13 3.80(3) 1_555 1_565
C6 C13 3.95(3) 1_555 1_565
C6 H6 3.2(2) 1_555 3_646
C6 H13B 3.1(3) 1_555 1_565
C7 C11 3.44(4) 1_555 1_565
C7 C12 3.50(3) 1_555 1_565
C7 C13 3.96(3) 1_555 1_655
C7 H13A 3.1(1) 1_555 1_655
C8 C11 3.89(3) 1_555 1_565
C8 C13 3.84(3) 1_555 1_565
C8 C13 3.99(3) 1_555 1_655
C8 C13 3.96(3) 1_555 1_665
C9 C11 3.16(3) 1_555 2_647
C9 C11 3.56(3) 1_555 2_657
C9 C12 2.54(3) 1_555 2_647
C9 C12 3.83(3) 1_555 2_657
C9 H9 2.0(2) 1_555 2_647
C10 C11 3.70(4) 1_555 1_565
C11 C12 3.62(3) 1_555 2_657
C11 H9 2.8(2) 1_555 2_647
C12 C12 3.79(3) 1_555 2_647
C12 C12 3.56(3) 1_555 2_657
C12 H7 3.1(2) 1_555 1_545
C12 H9 2.7(2) 1_555 2_647
C13 H8 3.1(3) 1_555 1_445
O2 C8 3.46(3) 1_555 1_545
O3 C8 3.34(3) 1_555 1_445
O3 C9 2.99(2) 1_555 2_647
O3 H9 2.3(2) 1_555 2_647
O3 H8 2.5(3) 1_555 1_445
C4 C8 3.64(3) 1_555 1_455
C5 C10 3.84(3) 1_555 1_565
C5 C13 3.80(3) 1_555 1_565
C6 C13 3.95(3) 1_555 1_565
C6 H6 3.2(2) 1_555 3_646
C6 H13B 3.1(3) 1_555 1_565
C7 C11 3.44(4) 1_555 1_565
C7 C12 3.50(3) 1_555 1_565
C7 C13 3.96(3) 1_555 1_655
C7 H13A 3.1(1) 1_555 1_655
C8 C11 3.89(3) 1_555 1_565
C8 C13 3.84(3) 1_555 1_565
C8 C13 3.99(3) 1_555 1_655
C8 C13 3.96(3) 1_555 1_665
C9 C11 3.16(3) 1_555 2_647
C9 C11 3.56(3) 1_555 2_657
C9 C12 2.54(3) 1_555 2_647
C9 C12 3.83(3) 1_555 2_657
C9 H9 2.0(2) 1_555 2_647
C10 C11 3.70(4) 1_555 1_565
C11 C12 3.62(3) 1_555 2_657
C11 H9 2.8(2) 1_555 2_647
C12 C12 3.79(3) 1_555 2_647
C12 C12 3.56(3) 1_555 2_657
C12 H7 3.1(2) 1_555 1_545
C12 H9 2.7(2) 1_555 2_647
C13 H8 3.1(3) 1_555 1_445

loop_
_geom_torsion_atom_site_label_1
_geom_torsion_atom_site_label_2
_geom_torsion_atom_site_label_3
_geom_torsion_atom_site_label_4
_geom_torsion
C13 O2 C11 O3 -3.0(26)
C13 O2 C11 C12 173.8(26)
C10 C4 C6 C5 4.1(25)
C6 C4 C10 C7 -3.9(25)
C8 C5 C6 C4 -3.8(24)
C6 C5 C8 C7 3.0(24)
C8 C7 C10 C4 3.2(24)
C10 C7 C8 C5 -2.6(24)
C9 C9 C12 C11 3.6(22)
O2 C11 C12 C9 -179.9(34)
O3 C11 C12 C9 -2.9(24)
C11 O2 C13 H13A 61.1(71)
C11 O2 C13 H13B -64.9(199)
C10 C4 C6 H6 -174.5(146)
H4 C4 C6 C5 -176.2(90)
H4 C4 C6 H6 5.1(164)
H4 C4 C10 C7 176.4(93)
C8 C5 C6 H6 175.0(133)
C6 C5 C8 H8 -175.2(209)
C10 C7 C8 H8 175.6(202)
H7 C7 C8 C5 175.9(161)
H7 C7 C8 H8 -5.9(254)
H7 C7 C10 C4 -175.2(171)
C9 C9 C12 H12 -172.7(384)
H9 C9 C12 C11 177.2(139)
H9 C9 C12 H12 0.9(406)
O2 C11 C12 H12 -4.0(426)
O3 C11 C12 H12 173.0(428)
